data_4133629
loop_
_publ_author_name
'Wang, Yuwen'
'Kostenko, Arseni'
'Hadlington, Terrance J.'
'Luecke, Marcel-Philip'
'Yao, Shenglai'
'Driess, Matthias'

_publ_section_title
;
 Silicon-Mediated Selective Homo- and Heterocoupling of Carbon Monoxide.
;
_journal_issue 1
_journal_name_full 'Journal of the American Chemical Society'
_journal_page_first 626
_journal_page_last 634
_journal_paper_doi 10.1021/jacs.8b11899
_journal_volume 141
_journal_year 2019
_chemical_formula_sum 'C63 H76 N6 O Si2'
_chemical_formula_weight 989.47
_space_group_crystal_system triclinic
_space_group_IT_number 2
_space_group_name_Hall '-P 1'
_space_group_name_H-M_alt 'P -1'
_atom_sites_solution_hydrogens geom
_audit_creation_method 'CrysAlisPro 1.171.38.46 (Rigaku OD, 2015)'
_cell_angle_alpha 80.018(3)
_cell_angle_beta 83.900(3)
_cell_angle_gamma 63.968(4)
_cell_formula_units_Z 2
_cell_length_a 11.3993(4)
_cell_length_b 12.6636(5)
_cell_length_c 21.9289(7)
_cell_measurement_reflns_used 6820
_cell_measurement_temperature 150(2)
_cell_measurement_theta_max 73.5150
_cell_measurement_theta_min 3.8940
_cell_volume 2799.7(2)
_computing_cell_refinement 'CrysAlisPro 1.171.38.46 (Rigaku OD, 2015)'
_computing_data_collection 'CrysAlisPro 1.171.38.46 (Rigaku OD, 2015)'
_computing_data_reduction 'CrysAlisPro 1.171.38.46 (Rigaku OD, 2015)'
_computing_structure_refinement 'SHELXL-2014/7 (Sheldrick, 2014)'
_diffrn_ambient_temperature 150(2)
_diffrn_measured_fraction_theta_full 0.998
_diffrn_measured_fraction_theta_max 0.998
_diffrn_measurement_device 'four-circle diffractometer'
_diffrn_measurement_device_type 'SuperNova, Single source at offset, Atlas'
_diffrn_radiation_monochromator mirror
_diffrn_radiation_type CuK\a
_diffrn_radiation_wavelength 1.54184
_diffrn_reflns_av_R_equivalents 0.0378
_diffrn_reflns_av_unetI/netI 0.0479
_diffrn_reflns_Laue_measured_fraction_full 0.998
_diffrn_reflns_Laue_measured_fraction_max 0.998
_diffrn_reflns_limit_h_max 13
_diffrn_reflns_limit_h_min -13
_diffrn_reflns_limit_k_max 15
_diffrn_reflns_limit_k_min -15
_diffrn_reflns_limit_l_max 26
_diffrn_reflns_limit_l_min -26
_diffrn_reflns_number 19334
_diffrn_reflns_point_group_measured_fraction_full 0.998
_diffrn_reflns_point_group_measured_fraction_max 0.998
_diffrn_reflns_theta_full 67.483
_diffrn_reflns_theta_max 67.483
_diffrn_reflns_theta_min 3.924
_exptl_absorpt_coefficient_mu 0.928
_exptl_absorpt_correction_T_max 1.00000
_exptl_absorpt_correction_T_min 0.06726
_exptl_absorpt_correction_type multi-scan
_exptl_absorpt_process_details
;
CrysAlisPro 1.171.38.46 (Rigaku Oxford Diffraction, 2015)
Empirical absorption correction using spherical harmonics,
 implemented in SCALE3 ABSPACK scaling algorithm.
;
_exptl_crystal_colour orange
_exptl_crystal_density_diffrn 1.174
_exptl_crystal_description rod
_exptl_crystal_F_000 1064
_exptl_crystal_size_max 0.206
_exptl_crystal_size_mid 0.204
_exptl_crystal_size_min 0.046
_refine_diff_density_max 0.340
_refine_diff_density_min -0.346
_refine_diff_density_rms 0.045
_refine_ls_extinction_method none
_refine_ls_goodness_of_fit_ref 1.015
_refine_ls_hydrogen_treatment constr
_refine_ls_matrix_type full
_refine_ls_number_parameters 683
_refine_ls_number_reflns 10091
_refine_ls_number_restraints 0
_refine_ls_restrained_S_all 1.015
_refine_ls_R_factor_all 0.0588
_refine_ls_R_factor_gt 0.0444
_refine_ls_shift/su_max 0.001
_refine_ls_shift/su_mean 0.000
_refine_ls_structure_factor_coef Fsqd
_refine_ls_weighting_details 'w=1/[\s^2^(Fo^2^)+(0.0678P)^2^+0.2188P] where P=(Fo^2^+2Fc^2^)/3'
_refine_ls_weighting_scheme calc
_refine_ls_wR_factor_gt 0.1147
_refine_ls_wR_factor_ref 0.1275
_reflns_Friedel_coverage 0.000
_reflns_number_gt 8011
_reflns_number_total 10091
_reflns_threshold_expression 'I > 2\s(I)'
_cod_data_source_file ja8b11899_si_002.cif
_cod_data_source_block 5
_cod_database_code 4133629
_shelx_shelxl_version_number 2014/7
_shelx_space_group_comment
;
The symmetry employed for this shelxl refinement is uniquely defined
by the following loop, which should always be used as a source of
symmetry information in preference to the above space-group names.
They are only intended as comments.
;
_shelx_estimated_absorpt_t_min 0.832
_shelx_estimated_absorpt_t_max 0.959

loop_
_space_group_symop_operation_xyz
'x, y, z'
'-x, -y, -z'

loop_
_atom_site_label
_atom_site_type_symbol
_atom_site_fract_x
_atom_site_fract_y
_atom_site_fract_z
_atom_site_U_iso_or_equiv
_atom_site_adp_type
_atom_site_occupancy
_atom_site_site_symmetry_order
_atom_site_calc_flag
_atom_site_refinement_flags_posn
_atom_site_refinement_flags_adp
_atom_site_refinement_flags_occupancy
_atom_site_disorder_assembly
_atom_site_disorder_group
Si1 Si 0.23463(4) 0.09881(4) 0.29718(2) 0.02694(12) Uani 1 1 d . . . . .
Si2 Si 0.42738(5) -0.17410(4) 0.20652(2) 0.02946(12) Uani 1 1 d . . . . .
O1 O 0.34318(11) -0.15426(10) 0.33994(6) 0.0299(3) Uani 1 1 d . . . . .
N1 N 0.22687(13) 0.20609(13) 0.35789(7) 0.0284(3) Uani 1 1 d . . . . .
N5 N 0.40660(13) 0.03196(12) 0.28740(7) 0.0267(3) Uani 1 1 d . . . . .
N2 N 0.11553(14) 0.25378(13) 0.27594(8) 0.0326(3) Uani 1 1 d . . . . .
N4 N 0.43120(16) -0.27849(14) 0.14224(7) 0.0348(4) Uani 1 1 d . . . . .
C43 C 0.22452(16) -0.10474(16) 0.37091(8) 0.0278(4) Uani 1 1 d . . . . .
N3 N 0.57285(15) -0.21397(14) 0.15400(7) 0.0332(3) Uani 1 1 d . . . . .
N6 N 0.26072(14) -0.07296(13) 0.19664(7) 0.0307(3) Uani 1 1 d . . . . .
C42 C 0.15631(16) 0.01709(16) 0.35496(8) 0.0282(4) Uani 1 1 d . . . . .
C48 C 0.51331(16) 0.05698(15) 0.29554(8) 0.0275(4) Uani 1 1 d . . . . .
C31 C 0.39086(17) -0.27093(15) 0.33164(9) 0.0294(4) Uani 1 1 d . . . . .
C56 C 0.27525(17) 0.01428(16) 0.22589(8) 0.0290(4) Uani 1 1 d . . . . .
C32 C 0.45539(18) -0.29769(16) 0.27475(9) 0.0325(4) Uani 1 1 d . . . . .
C16 C 0.67885(18) -0.17343(18) 0.14586(9) 0.0353(4) Uani 1 1 d . . . . .
C47 C 0.40314(17) -0.02813(15) 0.23713(8) 0.0290(4) Uani 1 1 d . . . . .
C24 C 0.54242(18) -0.27818(17) 0.12026(9) 0.0335(4) Uani 1 1 d . . . . .
C39 C 0.06109(19) -0.12226(18) 0.44156(9) 0.0372(4) Uani 1 1 d . . . . .
H39 H 0.0277 -0.1678 0.4708 0.045 Uiso 1 1 calc R U . . .
C52 C 0.71000(17) 0.00814(18) 0.34823(10) 0.0384(4) Uani 1 1 d . . . . .
H52 H 0.7736 -0.0425 0.3777 0.046 Uiso 1 1 calc R U . . .
C49 C 0.52418(17) 0.15757(16) 0.26175(9) 0.0320(4) Uani 1 1 d . . . . .
C1 C 0.27203(17) 0.20184(16) 0.42005(9) 0.0311(4) Uani 1 1 d . . . . .
C38 C 0.18612(18) -0.17699(16) 0.41543(8) 0.0309(4) Uani 1 1 d . . . . .
C41 C 0.03290(17) 0.06818(17) 0.38414(9) 0.0328(4) Uani 1 1 d . . . . .
H41 H -0.0186 0.1514 0.3758 0.039 Uiso 1 1 calc R U . . .
C55 C 0.60708(18) -0.13436(16) 0.37035(9) 0.0345(4) Uani 1 1 d . . . . .
H55A H 0.5166 -0.1243 0.3764 0.052 Uiso 1 1 calc R U . . .
H55B H 0.6472 -0.1552 0.4107 0.052 Uiso 1 1 calc R U . . .
H55C H 0.6562 -0.1979 0.3451 0.052 Uiso 1 1 calc R U . . .
C9 C 0.13630(16) 0.29469(15) 0.32498(9) 0.0294(4) Uani 1 1 d . . . . .
C10 C 0.07077(17) 0.42026(16) 0.33730(9) 0.0329(4) Uani 1 1 d . . . . .
C53 C 0.60906(16) -0.02007(16) 0.33786(9) 0.0306(4) Uani 1 1 d . . . . .
C54 C 0.42622(19) 0.23858(18) 0.21437(10) 0.0412(5) Uani 1 1 d . . . . .
H54A H 0.3495 0.2951 0.2350 0.062 Uiso 1 1 calc R U . . .
H54B H 0.3997 0.1915 0.1926 0.062 Uiso 1 1 calc R U . . .
H54C H 0.4655 0.2820 0.1845 0.062 Uiso 1 1 calc R U . . .
C5 C 0.02310(17) 0.31942(16) 0.22470(10) 0.0355(4) Uani 1 1 d . . . . .
C35 C 0.4373(2) -0.47049(17) 0.37132(10) 0.0404(5) Uani 1 1 d . . . . .
H35 H 0.4278 -0.5292 0.4021 0.048 Uiso 1 1 calc R U . . .
C57 C 0.15527(18) -0.03355(17) 0.15672(9) 0.0344(4) Uani 1 1 d . . . . .
C64 C 0.02619(19) -0.08707(19) 0.24799(10) 0.0417(5) Uani 1 1 d . . . . .
H64A H 0.0045 -0.0255 0.2743 0.062 Uiso 1 1 calc R U . . .
H64B H 0.1094 -0.1540 0.2603 0.062 Uiso 1 1 calc R U . . .
H64C H -0.0429 -0.1144 0.2527 0.062 Uiso 1 1 calc R U . . .
C4 C 0.3274(2) 0.07221(17) 0.44960(10) 0.0403(5) Uani 1 1 d . . . . .
H4A H 0.2568 0.0469 0.4580 0.061 Uiso 1 1 calc R U . . .
H4B H 0.3680 0.0634 0.4885 0.061 Uiso 1 1 calc R U . . .
H4C H 0.3931 0.0230 0.4213 0.061 Uiso 1 1 calc R U . . .
C40 C -0.01534(18) -0.00145(18) 0.42525(9) 0.0367(4) Uani 1 1 d . . . . .
H40 H -0.1016 0.0340 0.4424 0.044 Uiso 1 1 calc R U . . .
C62 C 0.03784(19) -0.03692(18) 0.18140(10) 0.0377(4) Uani 1 1 d . . . . .
C33 C 0.5232(2) -0.41949(18) 0.27096(10) 0.0408(5) Uani 1 1 d . . . . .
H33 H 0.5752 -0.4445 0.2348 0.049 Uiso 1 1 calc R U . . .
C34 C 0.5161(2) -0.50432(18) 0.31881(10) 0.0458(5) Uani 1 1 d . . . . .
H34 H 0.5656 -0.5862 0.3156 0.055 Uiso 1 1 calc R U . . .
C15 C 0.13479(19) 0.49250(17) 0.32018(10) 0.0382(4) Uani 1 1 d . . . . .
H15 H 0.2195 0.4617 0.3009 0.046 Uiso 1 1 calc R U . . .
C50 C 0.62811(18) 0.18102(17) 0.27223(10) 0.0384(5) Uani 1 1 d . . . . .
H50 H 0.6370 0.2478 0.2488 0.046 Uiso 1 1 calc R U . . .
C36 C 0.37227(18) -0.35144(16) 0.37918(9) 0.0335(4) Uani 1 1 d . . . . .
C23 C 0.2614(2) -0.3443(2) 0.17475(11) 0.0482(5) Uani 1 1 d . . . . .
H23A H 0.3058 -0.3874 0.2134 0.072 Uiso 1 1 calc R U . . .
H23B H 0.2110 -0.3833 0.1633 0.072 Uiso 1 1 calc R U . . .
H23C H 0.2025 -0.2623 0.1806 0.072 Uiso 1 1 calc R U . . .
C44 C 0.28939(19) -0.30275(17) 0.43633(9) 0.0358(4) Uani 1 1 d . . . . .
C30 C 0.7254(2) -0.4504(2) 0.07797(10) 0.0464(5) Uani 1 1 d . . . . .
H30 H 0.7403 -0.4918 0.1190 0.056 Uiso 1 1 calc R U . . .
C19 C 0.72609(19) -0.1870(2) 0.21060(10) 0.0404(5) Uani 1 1 d . . . . .
H19A H 0.6526 -0.1403 0.2367 0.061 Uiso 1 1 calc R U . . .
H19B H 0.7941 -0.1586 0.2078 0.061 Uiso 1 1 calc R U . . .
H19C H 0.7619 -0.2709 0.2288 0.061 Uiso 1 1 calc R U . . .
C18 C 0.6214(2) -0.04310(18) 0.11613(10) 0.0423(5) Uani 1 1 d . . . . .
H18A H 0.5880 -0.0360 0.0755 0.063 Uiso 1 1 calc R U . . .
H18B H 0.6896 -0.0146 0.1110 0.063 Uiso 1 1 calc R U . . .
H18C H 0.5499 0.0046 0.1428 0.063 Uiso 1 1 calc R U . . .
C20 C 0.3626(2) -0.34404(19) 0.12338(10) 0.0420(5) Uani 1 1 d . . . . .
C51 C 0.71871(18) 0.10870(19) 0.31628(11) 0.0432(5) Uani 1 1 d . . . . .
H51 H 0.7866 0.1281 0.3245 0.052 Uiso 1 1 calc R U . . .
C14 C 0.0758(2) 0.60923(18) 0.33103(12) 0.0504(6) Uani 1 1 d . . . . .
H14 H 0.1195 0.6588 0.3188 0.060 Uiso 1 1 calc R U . . .
C3 C 0.1619(2) 0.27423(19) 0.46304(10) 0.0440(5) Uani 1 1 d . . . . .
H3A H 0.1388 0.3589 0.4505 0.066 Uiso 1 1 calc R U . . .
H3B H 0.1911 0.2508 0.5058 0.066 Uiso 1 1 calc R U . . .
H3C H 0.0853 0.2594 0.4603 0.066 Uiso 1 1 calc R U . . .
C26 C 0.6027(2) -0.2774(2) 0.00719(10) 0.0444(5) Uani 1 1 d . . . . .
H26 H 0.5335 -0.2002 -0.0008 0.053 Uiso 1 1 calc R U . . .
C58 C 0.1625(2) 0.01833(19) 0.09495(10) 0.0421(5) Uani 1 1 d . . . . .
C25 C 0.6240(2) -0.33678(18) 0.06731(9) 0.0375(4) Uani 1 1 d . . . . .
C11 C -0.0526(2) 0.46579(19) 0.36647(11) 0.0477(5) Uani 1 1 d . . . . .
H11 H -0.0971 0.4168 0.3786 0.057 Uiso 1 1 calc R U . . .
C61 C -0.0703(2) 0.0121(2) 0.14393(12) 0.0521(6) Uani 1 1 d . . . . .
H61 H -0.1502 0.0107 0.1605 0.062 Uiso 1 1 calc R U . . .
C59 C 0.0525(3) 0.0653(2) 0.05924(12) 0.0562(6) Uani 1 1 d . . . . .
H59 H 0.0572 0.0998 0.0175 0.067 Uiso 1 1 calc R U . . .
C46 C 0.2293(2) -0.38457(19) 0.47072(11) 0.0481(5) Uani 1 1 d . . . . .
H46A H 0.1809 -0.3523 0.5080 0.072 Uiso 1 1 calc R U . . .
H46B H 0.2989 -0.4639 0.4826 0.072 Uiso 1 1 calc R U . . .
H46C H 0.1697 -0.3898 0.4436 0.072 Uiso 1 1 calc R U . . .
C2 C 0.37895(19) 0.24605(19) 0.41276(10) 0.0409(5) Uani 1 1 d . . . . .
H2A H 0.4518 0.1969 0.3872 0.061 Uiso 1 1 calc R U . . .
H2B H 0.4101 0.2407 0.4537 0.061 Uiso 1 1 calc R U . . .
H2C H 0.3433 0.3288 0.3928 0.061 Uiso 1 1 calc R U . . .
C60 C -0.0638(2) 0.0627(2) 0.08338(13) 0.0605(7) Uani 1 1 d . . . . .
H60 H -0.1383 0.0954 0.0585 0.073 Uiso 1 1 calc R U . . .
C21 C 0.2938(2) -0.2804(2) 0.06288(11) 0.0534(6) Uani 1 1 d . . . . .
H21A H 0.2332 -0.1984 0.0678 0.080 Uiso 1 1 calc R U . . .
H21B H 0.2451 -0.3215 0.0521 0.080 Uiso 1 1 calc R U . . .
H21C H 0.3587 -0.2803 0.0298 0.080 Uiso 1 1 calc R U . . .
C27 C 0.6832(3) -0.3315(3) -0.04119(11) 0.0574(6) Uani 1 1 d . . . . .
H27 H 0.6688 -0.2908 -0.0823 0.069 Uiso 1 1 calc R U . . .
C17 C 0.7976(2) -0.2446(2) 0.10653(10) 0.0445(5) Uani 1 1 d . . . . .
H17A H 0.8328 -0.3288 0.1240 0.067 Uiso 1 1 calc R U . . .
H17B H 0.8647 -0.2159 0.1064 0.067 Uiso 1 1 calc R U . . .
H17C H 0.7714 -0.2346 0.0640 0.067 Uiso 1 1 calc R U . . .
C45 C 0.3790(2) -0.29256(19) 0.48080(10) 0.0432(5) Uani 1 1 d . . . . .
H45A H 0.4176 -0.2399 0.4596 0.065 Uiso 1 1 calc R U . . .
H45B H 0.4487 -0.3714 0.4936 0.065 Uiso 1 1 calc R U . . .
H45C H 0.3277 -0.2599 0.5174 0.065 Uiso 1 1 calc R U . . .
C63 C 0.2866(2) 0.0252(2) 0.06887(10) 0.0504(5) Uani 1 1 d . . . . .
H63A H 0.2715 0.0722 0.0276 0.076 Uiso 1 1 calc R U . . .
H63B H 0.3548 -0.0550 0.0659 0.076 Uiso 1 1 calc R U . . .
H63C H 0.3145 0.0629 0.0962 0.076 Uiso 1 1 calc R U . . .
C22 C 0.4538(2) -0.4735(2) 0.11573(12) 0.0529(6) Uani 1 1 d . . . . .
H22A H 0.5085 -0.4755 0.0779 0.079 Uiso 1 1 calc R U . . .
H22B H 0.4016 -0.5165 0.1128 0.079 Uiso 1 1 calc R U . . .
H22C H 0.5097 -0.5112 0.1516 0.079 Uiso 1 1 calc R U . . .
C12 C -0.1098(2) 0.5816(2) 0.37772(13) 0.0615(7) Uani 1 1 d . . . . .
H12 H -0.1935 0.6121 0.3980 0.074 Uiso 1 1 calc R U . . .
C29 C 0.8047(2) -0.5034(2) 0.02935(12) 0.0564(6) Uani 1 1 d . . . . .
H29 H 0.8733 -0.5811 0.0369 0.068 Uiso 1 1 calc R U . . .
C13 C -0.0466(3) 0.6538(2) 0.35971(13) 0.0618(7) Uani 1 1 d . . . . .
H13 H -0.0873 0.7342 0.3670 0.074 Uiso 1 1 calc R U . . .
C28 C 0.7838(3) -0.4433(3) -0.03009(12) 0.0601(7) Uani 1 1 d . . . . .
H28 H 0.8388 -0.4792 -0.0635 0.072 Uiso 1 1 calc R U . . .
C7 C 0.0273(5) 0.4397(3) 0.1979(2) 0.0587(12) Uani 0.614(4) 1 d . . P A 1
H7A H -0.0159 0.4964 0.2274 0.088 Uiso 0.614(4) 1 calc R U P A 1
H7B H -0.0180 0.4709 0.1587 0.088 Uiso 0.614(4) 1 calc R U P A 1
H7C H 0.1184 0.4275 0.1907 0.088 Uiso 0.614(4) 1 calc R U P A 1
C8 C 0.0631(5) 0.2509(4) 0.1689(2) 0.0675(15) Uani 0.614(4) 1 d . . P A 1
H8A H 0.1537 0.2345 0.1560 0.101 Uiso 0.614(4) 1 calc R U P A 1
H8B H 0.0057 0.2986 0.1346 0.101 Uiso 0.614(4) 1 calc R U P A 1
H8C H 0.0555 0.1758 0.1806 0.101 Uiso 0.614(4) 1 calc R U P A 1
C6 C -0.1120(4) 0.3370(6) 0.2459(2) 0.082(2) Uani 0.614(4) 1 d . . P A 1
H6A H -0.1116 0.2601 0.2633 0.124 Uiso 0.614(4) 1 calc R U P A 1
H6B H -0.1698 0.3726 0.2107 0.124 Uiso 0.614(4) 1 calc R U P A 1
H6C H -0.1434 0.3898 0.2777 0.124 Uiso 0.614(4) 1 calc R U P A 1
C6A C -0.0592(6) 0.2490(6) 0.2248(3) 0.0446(14) Uiso 0.386(4) 1 d . . P A 2
H6A1 H -0.1184 0.2842 0.1901 0.067 Uiso 0.386(4) 1 calc R U P A 2
H6A2 H -0.1104 0.2522 0.2639 0.067 Uiso 0.386(4) 1 calc R U P A 2
H6A3 H -0.0009 0.1661 0.2205 0.067 Uiso 0.386(4) 1 calc R U P A 2
C8A C 0.1012(6) 0.3159(6) 0.1676(3) 0.0504(16) Uiso 0.386(4) 1 d . . P A 2
H8A1 H 0.1515 0.3616 0.1685 0.076 Uiso 0.386(4) 1 calc R U P A 2
H8A2 H 0.0437 0.3503 0.1323 0.076 Uiso 0.386(4) 1 calc R U P A 2
H8A3 H 0.1613 0.2333 0.1636 0.076 Uiso 0.386(4) 1 calc R U P A 2
C7A C -0.0750(6) 0.4486(6) 0.2329(3) 0.0557(17) Uiso 0.386(4) 1 d . . P A 2
H7A1 H -0.0269 0.4937 0.2388 0.084 Uiso 0.386(4) 1 calc R U P A 2
H7A2 H -0.1329 0.4474 0.2691 0.084 Uiso 0.386(4) 1 calc R U P A 2
H7A3 H -0.1272 0.4861 0.1958 0.084 Uiso 0.386(4) 1 calc R U P A 2

loop_
_atom_site_aniso_label
_atom_site_aniso_U_11
_atom_site_aniso_U_22
_atom_site_aniso_U_33
_atom_site_aniso_U_23
_atom_site_aniso_U_13
_atom_site_aniso_U_12
Si1 0.0252(2) 0.0221(2) 0.0340(3) 0.00160(19) -0.00640(18) -0.01144(18)
Si2 0.0342(2) 0.0289(3) 0.0296(3) -0.0012(2) -0.00372(19) -0.0180(2)
O1 0.0316(6) 0.0237(6) 0.0358(7) -0.0015(5) 0.0002(5) -0.0143(5)
N1 0.0268(7) 0.0242(7) 0.0359(8) -0.0024(6) -0.0039(6) -0.0124(6)
N5 0.0262(7) 0.0241(7) 0.0322(8) -0.0021(6) -0.0051(6) -0.0126(6)
N2 0.0325(7) 0.0238(7) 0.0410(9) 0.0016(7) -0.0102(6) -0.0120(6)
N4 0.0450(9) 0.0353(9) 0.0318(8) -0.0032(7) -0.0040(7) -0.0241(7)
C43 0.0291(8) 0.0303(9) 0.0283(9) -0.0030(7) -0.0039(7) -0.0164(7)
N3 0.0388(8) 0.0367(9) 0.0306(8) -0.0041(7) -0.0016(6) -0.0222(7)
N6 0.0349(7) 0.0309(8) 0.0320(8) -0.0001(6) -0.0075(6) -0.0195(6)
C42 0.0290(8) 0.0308(9) 0.0287(9) -0.0015(7) -0.0057(7) -0.0163(7)
C48 0.0250(8) 0.0247(8) 0.0343(10) -0.0069(7) -0.0021(7) -0.0108(7)
C31 0.0339(9) 0.0236(9) 0.0336(10) -0.0002(7) -0.0070(7) -0.0151(7)
C56 0.0346(9) 0.0282(9) 0.0279(9) 0.0036(7) -0.0073(7) -0.0183(7)
C32 0.0360(9) 0.0294(9) 0.0350(10) -0.0023(8) -0.0063(7) -0.0165(7)
C16 0.0388(9) 0.0378(10) 0.0351(10) -0.0038(8) -0.0013(8) -0.0224(8)
C47 0.0340(8) 0.0274(9) 0.0296(9) 0.0003(7) -0.0037(7) -0.0179(7)
C24 0.0428(10) 0.0316(10) 0.0294(10) 0.0002(8) -0.0051(8) -0.0197(8)
C39 0.0428(10) 0.0444(11) 0.0335(10) -0.0023(9) -0.0001(8) -0.0285(9)
C52 0.0270(8) 0.0361(10) 0.0512(12) -0.0114(9) -0.0084(8) -0.0094(7)
C49 0.0299(8) 0.0268(9) 0.0404(10) -0.0065(8) 0.0017(7) -0.0130(7)
C1 0.0314(8) 0.0299(9) 0.0335(10) -0.0047(8) -0.0036(7) -0.0140(7)
C38 0.0381(9) 0.0322(10) 0.0299(9) -0.0024(8) -0.0042(7) -0.0220(8)
C41 0.0299(8) 0.0325(10) 0.0378(10) -0.0053(8) -0.0054(7) -0.0139(7)
C55 0.0333(9) 0.0279(9) 0.0379(10) -0.0019(8) -0.0098(8) -0.0082(7)
C9 0.0260(8) 0.0260(9) 0.0365(10) 0.0008(7) -0.0018(7) -0.0133(7)
C10 0.0330(9) 0.0249(9) 0.0367(10) -0.0005(8) -0.0034(7) -0.0098(7)
C53 0.0263(8) 0.0266(9) 0.0384(10) -0.0088(8) -0.0028(7) -0.0090(7)
C54 0.0413(10) 0.0328(10) 0.0512(13) 0.0051(9) -0.0061(9) -0.0204(8)
C5 0.0316(9) 0.0279(9) 0.0430(11) 0.0025(8) -0.0119(8) -0.0095(7)
C35 0.0578(12) 0.0264(9) 0.0394(11) 0.0043(8) -0.0107(9) -0.0215(9)
C57 0.0412(10) 0.0330(10) 0.0371(10) -0.0012(8) -0.0103(8) -0.0227(8)
C64 0.0388(10) 0.0457(12) 0.0483(12) -0.0045(10) -0.0014(9) -0.0260(9)
C4 0.0463(11) 0.0325(10) 0.0403(11) -0.0007(9) -0.0121(9) -0.0145(8)
C40 0.0318(9) 0.0449(11) 0.0379(11) -0.0075(9) 0.0007(8) -0.0203(8)
C62 0.0407(10) 0.0366(10) 0.0441(11) -0.0027(9) -0.0100(8) -0.0234(8)
C33 0.0504(11) 0.0310(10) 0.0391(11) -0.0052(8) -0.0039(9) -0.0151(9)
C34 0.0645(13) 0.0236(10) 0.0448(12) -0.0041(9) -0.0077(10) -0.0140(9)
C15 0.0422(10) 0.0283(10) 0.0435(11) -0.0025(8) -0.0026(8) -0.0153(8)
C50 0.0360(9) 0.0342(10) 0.0521(12) -0.0105(9) 0.0048(9) -0.0215(8)
C36 0.0421(9) 0.0279(9) 0.0347(10) 0.0011(8) -0.0078(8) -0.0194(8)
C23 0.0573(12) 0.0493(13) 0.0548(14) -0.0085(11) 0.0008(10) -0.0386(11)
C44 0.0461(10) 0.0322(10) 0.0328(10) 0.0021(8) -0.0048(8) -0.0217(8)
C30 0.0555(12) 0.0477(13) 0.0375(12) -0.0071(10) -0.0031(9) -0.0227(10)
C19 0.0383(10) 0.0505(12) 0.0386(11) -0.0080(9) -0.0040(8) -0.0233(9)
C18 0.0436(10) 0.0419(11) 0.0479(12) 0.0011(9) -0.0033(9) -0.0268(9)
C20 0.0522(11) 0.0401(11) 0.0459(12) -0.0050(9) -0.0050(9) -0.0307(10)
C51 0.0298(9) 0.0433(11) 0.0641(14) -0.0169(10) -0.0008(9) -0.0195(8)
C14 0.0597(13) 0.0276(10) 0.0655(15) -0.0021(10) -0.0083(11) -0.0205(10)
C3 0.0406(10) 0.0457(12) 0.0385(11) -0.0078(9) 0.0007(9) -0.0118(9)
C26 0.0569(12) 0.0498(12) 0.0337(11) -0.0031(9) -0.0044(9) -0.0299(10)
C58 0.0526(11) 0.0428(12) 0.0389(11) 0.0062(9) -0.0151(9) -0.0290(10)
C25 0.0480(11) 0.0415(11) 0.0308(10) -0.0067(8) -0.0021(8) -0.0257(9)
C11 0.0354(10) 0.0330(11) 0.0618(14) 0.0024(10) 0.0054(10) -0.0078(8)
C61 0.0451(11) 0.0555(14) 0.0653(16) 0.0007(12) -0.0207(10) -0.0297(10)
C59 0.0732(15) 0.0580(15) 0.0459(13) 0.0119(11) -0.0265(11) -0.0375(12)
C46 0.0599(13) 0.0392(11) 0.0467(13) 0.0085(10) 0.0008(10) -0.0284(10)
C2 0.0396(10) 0.0463(12) 0.0459(12) -0.0088(9) -0.0063(9) -0.0249(9)
C60 0.0581(14) 0.0652(16) 0.0666(17) 0.0069(13) -0.0359(12) -0.0326(12)
C21 0.0684(14) 0.0609(15) 0.0503(14) -0.0070(11) -0.0153(11) -0.0429(12)
C27 0.0794(17) 0.0764(18) 0.0308(12) -0.0083(11) 0.0010(11) -0.0468(15)
C17 0.0426(11) 0.0540(13) 0.0435(12) -0.0131(10) 0.0048(9) -0.0259(10)
C45 0.0524(11) 0.0415(11) 0.0335(11) 0.0006(9) -0.0107(9) -0.0182(9)
C63 0.0627(13) 0.0558(14) 0.0373(12) 0.0087(10) -0.0076(10) -0.0337(11)
C22 0.0636(14) 0.0439(13) 0.0645(16) -0.0146(11) -0.0019(12) -0.0326(11)
C12 0.0488(13) 0.0333(12) 0.0751(18) -0.0027(11) 0.0126(12) 0.0020(10)
C29 0.0581(13) 0.0549(14) 0.0560(15) -0.0201(12) 0.0029(11) -0.0206(11)
C13 0.0691(16) 0.0272(11) 0.0732(18) -0.0113(11) 0.0005(13) -0.0055(10)
C28 0.0707(16) 0.0734(18) 0.0456(14) -0.0246(13) 0.0098(12) -0.0362(14)
C7 0.084(3) 0.038(2) 0.055(2) 0.0132(17) -0.033(2) -0.0265(19)
C8 0.081(3) 0.042(2) 0.055(3) -0.0036(19) -0.041(2) 0.003(2)
C6 0.039(2) 0.135(5) 0.064(3) 0.032(3) -0.0230(19) -0.040(3)

loop_
_atom_type_symbol
_atom_type_description
_atom_type_scat_dispersion_real
_atom_type_scat_dispersion_imag
_atom_type_scat_source
C C 0.0181 0.0091 'International Tables Vol C Tables 4.2.6.8 and 6.1.1.4'
H H 0.0000 0.0000 'International Tables Vol C Tables 4.2.6.8 and 6.1.1.4'
N N 0.0311 0.0180 'International Tables Vol C Tables 4.2.6.8 and 6.1.1.4'
O O 0.0492 0.0322 'International Tables Vol C Tables 4.2.6.8 and 6.1.1.4'
Si Si 0.2541 0.3302 'International Tables Vol C Tables 4.2.6.8 and 6.1.1.4'

loop_
_geom_angle_atom_site_label_1
_geom_angle_atom_site_label_2
_geom_angle_atom_site_label_3
_geom_angle
N5 Si1 N2 130.22(7)
N5 Si1 C42 117.92(7)
N2 Si1 C42 109.87(7)
N5 Si1 C56 73.30(7)
N2 Si1 C56 109.66(8)
C42 Si1 C56 102.86(8)
N5 Si1 N1 95.98(6)
N2 Si1 N1 67.42(7)
C42 Si1 N1 93.14(7)
C56 Si1 N1 163.56(7)
N5 Si1 C47 38.37(6)
N2 Si1 C47 129.76(7)
C42 Si1 C47 112.45(7)
C56 Si1 C47 35.11(7)
N1 Si1 C47 133.84(6)
N5 Si1 C9 116.82(6)
N2 Si1 C9 34.32(7)
C42 Si1 C9 103.14(7)
C56 Si1 C9 141.89(7)
N1 Si1 C9 33.10(6)
C47 Si1 C9 143.67(6)
N6 Si2 N3 133.16(8)
N6 Si2 C32 113.84(8)
N3 Si2 C32 110.09(8)
N6 Si2 C47 73.38(7)
N3 Si2 C47 106.54(7)
C32 Si2 C47 109.44(8)
N6 Si2 N4 95.03(7)
N3 Si2 N4 66.52(7)
C32 Si2 N4 93.51(7)
C47 Si2 N4 156.86(8)
N6 Si2 C56 38.24(7)
N3 Si2 C56 128.51(7)
C32 Si2 C56 115.04(7)
C47 Si2 C56 35.26(7)
N4 Si2 C56 131.22(7)
N6 Si2 C24 117.03(7)
N3 Si2 C24 33.79(7)
C32 Si2 C24 104.02(7)
C47 Si2 C24 136.41(7)
N4 Si2 C24 32.73(6)
C56 Si2 C24 139.89(7)
C31 O1 C43 118.07(13)
C9 N1 C1 128.57(15)
C9 N1 Si1 88.82(12)
C1 N1 Si1 141.60(12)
C48 N5 C47 122.94(13)
C48 N5 Si1 138.19(11)
C47 N5 Si1 92.78(10)
C9 N2 C5 129.14(15)
C9 N2 Si1 95.67(12)
C5 N2 Si1 135.19(13)
C24 N4 C20 128.06(17)
C24 N4 Si2 88.14(12)
C20 N4 Si2 143.59(13)
O1 C43 C42 114.44(15)
O1 C43 C38 119.11(16)
C42 C43 C38 126.41(16)
C24 N3 C16 131.62(15)
C24 N3 Si2 97.17(11)
C16 N3 Si2 130.68(12)
C57 N6 C56 118.14(15)
C57 N6 Si2 143.14(13)
C56 N6 Si2 92.26(11)
C43 C42 C41 115.16(16)
C43 C42 Si1 118.82(12)
C41 C42 Si1 126.02(14)
C53 C48 C49 119.80(16)
C53 C48 N5 119.33(15)
C49 C48 N5 120.87(16)
O1 C31 C32 115.19(15)
O1 C31 C36 118.94(16)
C32 C31 C36 125.87(17)
C47 C56 N6 106.87(15)
C47 C56 Si1 88.69(12)
N6 C56 Si1 147.57(13)
C47 C56 Si2 57.57(10)
N6 C56 Si2 49.50(8)
Si1 C56 Si2 133.66(9)
C31 C32 C33 114.51(17)
C31 C32 Si2 119.96(13)
C33 C32 Si2 124.91(15)
N3 C16 C19 106.40(15)
N3 C16 C17 115.17(16)
C19 C16 C17 107.35(17)
N3 C16 C18 108.38(15)
C19 C16 C18 110.87(17)
C17 C16 C18 108.67(17)
C56 C47 N5 104.74(15)
C56 C47 Si2 87.17(12)
N5 C47 Si2 150.02(13)
C56 C47 Si1 56.20(10)
N5 C47 Si1 48.85(7)
Si2 C47 Si1 131.57(8)
N4 C24 N3 108.17(16)
N4 C24 C25 127.21(18)
N3 C24 C25 124.62(17)
N4 C24 Si2 59.13(10)
N3 C24 Si2 49.04(9)
C25 C24 Si2 173.64(14)
C40 C39 C38 120.60(17)
C51 C52 C53 120.95(19)
C50 C49 C48 119.23(18)
C50 C49 C54 119.89(17)
C48 C49 C54 120.87(16)
N1 C1 C4 106.46(15)
N1 C1 C3 113.32(15)
C4 C1 C3 107.90(16)
N1 C1 C2 109.90(15)
C4 C1 C2 109.88(16)
C3 C1 C2 109.30(17)
C43 C38 C39 115.73(17)
C43 C38 C44 117.42(16)
C39 C38 C44 126.40(17)
C40 C41 C42 120.86(18)
N1 C9 N2 108.07(15)
N1 C9 C10 126.32(18)
N2 C9 C10 125.56(17)
N1 C9 Si1 58.08(10)
N2 C9 Si1 50.01(9)
C10 C9 Si1 175.46(14)
C15 C10 C11 119.44(18)
C15 C10 C9 119.20(16)
C11 C10 C9 121.36(17)
C52 C53 C48 119.19(17)
C52 C53 C55 119.69(17)
C48 C53 C55 121.08(16)
C8A C5 N2 107.1(3)
C6 C5 N2 110.4(2)
C6 C5 C8 108.5(3)
N2 C5 C8 110.85(19)
C8A C5 C6A 111.1(4)
N2 C5 C6A 105.0(3)
C8A C5 C7A 111.4(4)
N2 C5 C7A 115.4(3)
C6A C5 C7A 106.6(4)
C6 C5 C7 111.1(3)
N2 C5 C7 112.0(2)
C8 C5 C7 103.7(3)
C34 C35 C36 120.60(19)
C62 C57 C58 119.98(18)
C62 C57 N6 118.58(17)
C58 C57 N6 121.19(17)
C39 C40 C41 120.87(17)
C61 C62 C57 118.9(2)
C61 C62 C64 120.16(19)
C57 C62 C64 120.87(18)
C34 C33 C32 121.54(19)
C33 C34 C35 120.61(18)
C14 C15 C10 120.21(19)
C51 C50 C49 121.03(19)
C35 C36 C31 116.08(17)
C35 C36 C44 125.93(17)
C31 C36 C44 117.91(16)
C38 C44 C36 108.04(15)
C38 C44 C46 112.60(16)
C36 C44 C46 112.15(17)
C38 C44 C45 107.45(16)
C36 C44 C45 107.96(16)
C46 C44 C45 108.44(17)
C29 C30 C25 120.6(2)
N4 C20 C21 110.05(17)
N4 C20 C23 106.72(17)
C21 C20 C23 109.42(19)
N4 C20 C22 113.41(18)
C21 C20 C22 109.00(19)
C23 C20 C22 108.15(17)
C52 C51 C50 119.65(18)
C13 C14 C15 120.0(2)
C25 C26 C27 119.7(2)
C59 C58 C57 119.1(2)
C59 C58 C63 120.7(2)
C57 C58 C63 120.22(19)
C26 C25 C30 119.21(19)
C26 C25 C24 120.50(19)
C30 C25 C24 120.25(18)
C12 C11 C10 119.9(2)
C60 C61 C62 121.4(2)
C60 C59 C58 121.2(2)
C61 C60 C59 119.4(2)
C28 C27 C26 120.6(2)
C11 C12 C13 120.4(2)
C28 C29 C30 119.8(2)
C12 C13 C14 119.9(2)
C27 C28 C29 120.1(2)

loop_
_geom_bond_atom_site_label_1
_geom_bond_atom_site_label_2
_geom_bond_distance
Si1 N5 1.7670(14)
Si1 N2 1.8413(15)
Si1 C42 1.8945(18)
Si1 C56 1.9483(19)
Si1 N1 2.0304(16)
Si1 C47 2.3440(18)
Si1 C9 2.3916(18)
Si2 N6 1.7754(15)
Si2 N3 1.8416(15)
Si2 C32 1.908(2)
Si2 C47 1.9715(18)
Si2 N4 2.0780(17)
Si2 C56 2.3329(18)
Si2 C24 2.4197(19)
O1 C31 1.371(2)
O1 C43 1.376(2)
N1 C9 1.306(2)
N1 C1 1.492(2)
N5 C48 1.420(2)
N5 C47 1.457(2)
N2 C9 1.355(2)
N2 C5 1.491(2)
N4 C24 1.309(2)
N4 C20 1.493(2)
C43 C42 1.387(2)
C43 C38 1.390(2)
N3 C24 1.356(2)
N3 C16 1.491(2)
N6 C57 1.416(2)
N6 C56 1.445(2)
C42 C41 1.400(2)
C48 C53 1.404(3)
C48 C49 1.407(3)
C31 C32 1.395(3)
C31 C36 1.395(3)
C56 C47 1.348(3)
C32 C33 1.403(3)
C16 C19 1.527(3)
C16 C17 1.529(3)
C16 C18 1.532(3)
C24 C25 1.492(3)
C39 C40 1.391(3)
C39 C38 1.392(3)
C52 C51 1.382(3)
C52 C53 1.396(3)
C49 C50 1.391(3)
C49 C54 1.500(3)
C1 C4 1.524(3)
C1 C3 1.531(3)
C1 C2 1.533(3)
C38 C44 1.532(3)
C41 C40 1.392(3)
C55 C53 1.507(3)
C9 C10 1.491(2)
C10 C15 1.385(3)
C10 C11 1.395(3)
C5 C8A 1.452(6)
C5 C6 1.490(4)
C5 C8 1.537(5)
C5 C6A 1.552(6)
C5 C7A 1.553(6)
C5 C7 1.554(4)
C35 C34 1.389(3)
C35 C36 1.391(3)
C57 C62 1.405(3)
C57 C58 1.410(3)
C64 C62 1.505(3)
C62 C61 1.395(3)
C33 C34 1.389(3)
C15 C14 1.382(3)
C50 C51 1.383(3)
C36 C44 1.532(3)
C23 C20 1.525(3)
C44 C46 1.534(3)
C44 C45 1.544(3)
C30 C29 1.384(3)
C30 C25 1.394(3)
C20 C21 1.524(3)
C20 C22 1.536(3)
C14 C13 1.381(3)
C26 C25 1.388(3)
C26 C27 1.389(3)
C58 C59 1.390(3)
C58 C63 1.501(3)
C11 C12 1.374(3)
C61 C60 1.380(4)
C59 C60 1.386(4)
C27 C28 1.376(4)
C12 C13 1.380(4)
C29 C28 1.378(4)
